data_1531358
loop_
_publ_author_name
'Giraud, S.'
'Conflant, P.'
'Drache, M.'
'Mizrahi, A.'
'Steinfink, H.'
'Wignacourt, J.P.'

_publ_section_title
;
 A new family of compounds with tetrahedral anions: Pbn Bi On (X O4), X =
 V, P, As, n = 1,2,4. a comparison with lead oxysulfates Pbn Pb On (S O4)
;
_journal_name_full 'Solid State Sciences'
_journal_page_first 593
_journal_page_last 602
_journal_volume 3
_journal_year 2001
_chemical_formula_sum 'Bi P Pb2'
_chemical_name_systematic 'Pb2 Bi O2 (P O4)'
_space_group_IT_number 62
_symmetry_space_group_name_Hall '-P 2n 2a'
_symmetry_space_group_name_H-M 'P m c n'
_cell_angle_alpha 90
_cell_angle_beta 90
_cell_angle_gamma 90
_cell_formula_units_Z 4
_cell_length_a 9.101
_cell_length_b 11.496
_cell_length_c 5.935
_cell_volume 620.950
_citation_journal_id_ASTM SSSCFJ
_cod_data_source_file Giraud_SSSCFJ_2001_125.cif
_cod_data_source_block Bi1P1Pb2
_cod_original_cell_volume 620.95
_cod_original_sg_symbol_Hall '-P 2ac 2n (y,z,x)'
_cod_original_formula_sum 'Bi1 P1 Pb2'
_cod_database_code 1531358

loop_
_symmetry_equiv_pos_as_xyz
x,y,z
-x,y+1/2,-z+1/2
-x+1/2,-y+1/2,z+1/2
x+1/2,-y,-z
-x,-y,-z
x,-y-1/2,z-1/2
x-1/2,y-1/2,-z-1/2
-x-1/2,y,z

loop_
_atom_site_label
_atom_site_type_symbol
_atom_site_fract_x
_atom_site_fract_y
_atom_site_fract_z
_atom_site_occupancy
_atom_site_U_iso_or_equiv
Pb1 Pb+2 0.5525 0.3519 0.2283 1 0.0
Bi1 Bi+3 0.25 0.1491 0.2226 1 0.0
P1 P+5 0.75 0.4356 0.745 1 0.0
